data_1010158
loop_
_publ_author_name
'Brosset, C'

_publ_section_title
;
Herstellung und Kristallbau der Verbindungen Tl Al F~4~ und Tl~2~ Al
F~5~
;
_journal_coden_ASTM ZAACAB
_journal_name_full
;
Zeitschrift fuer Anorganische und Allgemeine Chemie
;
_journal_page_first 139
_journal_page_last 147
_journal_paper_doi 10.1002/zaac.19372350119
_journal_volume 235
_journal_year 1937
_chemical_formula_structural 'Tl Al F4'
_chemical_formula_sum 'Al F4 Tl'
_chemical_name_systematic 'Thallium aluminium fluoride'
_space_group_IT_number 123
_symmetry_cell_setting tetragonal
_symmetry_Int_Tables_number 123
_symmetry_space_group_name_Hall '-P 4 2'
_symmetry_space_group_name_H-M 'P 4/m m m'
_cell_angle_alpha 90
_cell_angle_beta 90
_cell_angle_gamma 90
_cell_formula_units_Z 1
_cell_length_a 3.61(1)
_cell_length_b 3.61(1)
_cell_length_c 6.37(1)
_cell_volume 83.0
_exptl_crystal_density_meas 6.09
_cod_database_code 1010158

loop_
_symmetry_equiv_pos_as_xyz
x,y,z
-x,-y,z
-x,y,z
x,-y,z
-y,x,z
y,-x,z
y,x,z
-y,-x,z
-x,-y,-z
x,y,-z
x,-y,-z
-x,y,-z
y,-x,-z
-y,x,-z
-y,-x,-z
y,x,-z

loop_
_atom_site_label
_atom_site_type_symbol
_atom_site_symmetry_multiplicity
_atom_site_Wyckoff_symbol
_atom_site_fract_x
_atom_site_fract_y
_atom_site_fract_z
_atom_site_occupancy
_atom_site_attached_hydrogens
_atom_site_calc_flag
Tl1 Tl1+ 1 a 0. 0. 0. 1. 0 d
Al1 Al3+ 1 d 0.5 0.5 0.5 1. 0 d
F1 F1- 2 e 0.5 0. 0.5 1. 0 d
F2 F1- 2 h 0.5 0.5 0.215(5) 1. 0 d

loop_
_atom_type_symbol
_atom_type_oxidation_number
Tl1+ 1.000
Al3+ 3.000
F1- -1.000
